data_2206527
loop_
_publ_author_name
'Giannella, Mario'
'Gentili, Francesco'
'Bruni, Bruno'
'Messori, Luigi'
'Di Vaira, Massimo'

_publ_section_title
;(<i>S</i>)-(+)-2-[2-(Biphenyl-2-yl)-1-methylethyl]-4,5-dihydro-1<i>H</i>-imidazolium
 hydrogen oxalate
;
_journal_issue 8
_journal_name_full 'Acta Crystallographica Section E'
_journal_page_first o2376
_journal_page_last o2378
_journal_paper_doi 10.1107/S1600536805020398
_journal_volume 61
_journal_year 2005
_chemical_formula_iupac 'C18 H21 N2 + , C2 H O4 -'
_chemical_formula_moiety 'C18 H21 N2 + , C2 H O4 -'
_chemical_formula_sum 'C20 H22 N2 O4'
_chemical_formula_weight 354.40
_chemical_name_systematic
;
(S)-(+)-2-(2-biphenyl-2-yl-1-methylethyl)-4,5-dihydro-1H-imidazolium
hydrogen oxalate
;
_space_group_IT_number 4
_symmetry_cell_setting monoclinic
_symmetry_space_group_name_Hall 'P 2yb'
_symmetry_space_group_name_H-M 'P 1 21 1'
_atom_sites_solution_hydrogens geom
_atom_sites_solution_primary direct
_atom_sites_solution_secondary difmap
_cell_angle_alpha 90.00
_cell_angle_beta 111.697(6)
_cell_angle_gamma 90.00
_cell_formula_units_Z 2
_cell_length_a 9.4761(6)
_cell_length_b 10.0886(6)
_cell_length_c 10.5018(6)
_cell_measurement_reflns_used 4415
_cell_measurement_temperature 173(2)
_cell_measurement_theta_max 40.0
_cell_measurement_theta_min 6.0
_cell_volume 932.85(10)
_computing_cell_refinement 'CrysAlis CCD'
_computing_data_collection 'CrysAlis CCD (Oxford Diffraction, 2001)'
_computing_data_reduction 'CrysAlis RED (Oxford Diffraction, 2001)'
_computing_molecular_graphics 'ORTEP3 (Farrugia, 1997)'
_computing_publication_material 'Please provide missing details'
_computing_structure_refinement 'SHELXL97 (Sheldrick, 1997)'
_computing_structure_solution 'SIR97 (Altomare <i>et al.</i>, 1999)'
_diffrn_ambient_temperature 173(2)
_diffrn_measured_fraction_theta_full 0.987
_diffrn_measured_fraction_theta_max 0.987
_diffrn_measurement_device_type 'Oxford Excalibur PX Ultra CCD area-detector'
_diffrn_measurement_method \w
_diffrn_radiation_monochromator graphite
_diffrn_radiation_source 'fine-focus sealed tube'
_diffrn_radiation_type CuK\a
_diffrn_radiation_wavelength 1.54180
_diffrn_reflns_av_R_equivalents 0.0506
_diffrn_reflns_av_sigmaI/netI 0.0424
_diffrn_reflns_limit_h_max 10
_diffrn_reflns_limit_h_min -10
_diffrn_reflns_limit_k_max 11
_diffrn_reflns_limit_k_min -11
_diffrn_reflns_limit_l_max 11
_diffrn_reflns_limit_l_min -11
_diffrn_reflns_number 10735
_diffrn_reflns_theta_full 60.54
_diffrn_reflns_theta_max 60.54
_diffrn_reflns_theta_min 5.02
_diffrn_standards_number 0
_exptl_absorpt_coefficient_mu 0.723
_exptl_absorpt_correction_T_max 0.930
_exptl_absorpt_correction_T_min 0.698
_exptl_absorpt_correction_type multi-scan
_exptl_absorpt_process_details '(SADABS; Sheldrick, 1986)'
_exptl_crystal_colour colourless
_exptl_crystal_density_diffrn 1.262
_exptl_crystal_density_method 'not measured'
_exptl_crystal_description 'elongated plate'
_exptl_crystal_F_000 376
_exptl_crystal_size_max 0.70
_exptl_crystal_size_mid 0.35
_exptl_crystal_size_min 0.10
_refine_diff_density_max 0.144
_refine_diff_density_min -0.155
_refine_ls_abs_structure_details 'Flack & Bernardinelli (1999), with 1282 Friedel pairs'
_refine_ls_abs_structure_Flack -0.1(2)
_refine_ls_extinction_coef 0.0163(18)
_refine_ls_extinction_expression Fc^*^=kFc[1+0.001xFc^2^\l^3^/sin(2\q)]^-1/4^
_refine_ls_extinction_method 'SHELXL97 (Sheldrick, 1997)'
_refine_ls_goodness_of_fit_ref 0.993
_refine_ls_hydrogen_treatment refxyz
_refine_ls_matrix_type full
_refine_ls_number_parameters 302
_refine_ls_number_reflns 2761
_refine_ls_number_restraints 1
_refine_ls_restrained_S_all 0.993
_refine_ls_R_factor_all 0.0366
_refine_ls_R_factor_gt 0.0346
_refine_ls_shift/su_max 0.000
_refine_ls_shift/su_mean 0.000
_refine_ls_structure_factor_coef Fsqd
_refine_ls_weighting_details 'calc w = 1/[\s^2^(Fo^2^)+(0.0587P)^2^] where P=(Fo^2^+2Fc^2^)/3'
_refine_ls_weighting_scheme calc
_refine_ls_wR_factor_gt 0.0823
_refine_ls_wR_factor_ref 0.0830
_reflns_number_gt 2497
_reflns_number_total 2761
_reflns_threshold_expression I>2\s(I)
_cod_data_source_file rz6096.cif
_cod_data_source_block I
_cod_original_sg_symbol_H-M 'P 21'
_cod_database_code 2206527
_cod_database_fobs_code 2206527

loop_
_symmetry_equiv_pos_as_xyz
'x, y, z'
'-x, y+1/2, -z'

loop_
_atom_site_label
_atom_site_fract_x
_atom_site_fract_y
_atom_site_fract_z
_atom_site_U_iso_or_equiv
_atom_site_adp_type
_atom_site_calc_flag
_atom_site_occupancy
_atom_site_type_symbol
C1 0.4289(2) 0.32165(19) -0.31022(19) 0.0296(5) Uani d 1 C
C2 0.2940(2) 0.27528(19) -0.41125(18) 0.0294(4) Uani d 1 C
C3 0.2787(2) 0.2848(2) -0.5486(2) 0.0367(5) Uani d 1 C
H3 0.185(3) 0.248(2) -0.616(2) 0.044 Uiso d 1 H
C4 0.3870(2) 0.3428(3) -0.5875(2) 0.0439(6) Uani d 1 C
H4 0.380(3) 0.346(3) -0.681(3) 0.053 Uiso d 1 H
C5 0.5166(3) 0.3929(3) -0.4880(2) 0.0483(6) Uani d 1 C
H5 0.589(3) 0.433(3) -0.515(3) 0.058 Uiso d 1 H
C6 0.5377(2) 0.3812(2) -0.3507(2) 0.0408(5) Uani d 1 C
H6 0.634(3) 0.414(3) -0.281(3) 0.049 Uiso d 1 H
C7 0.1634(2) 0.2239(2) -0.37895(18) 0.0307(5) Uani d 1 C
C8 0.0917(2) 0.3030(3) -0.3129(2) 0.0395(5) Uani d 1 C
H8 0.126(3) 0.392(3) -0.284(2) 0.047 Uiso d 1 H
C9 -0.0372(2) 0.2600(3) -0.2929(2) 0.0506(6) Uani d 1 C
H9 -0.084(3) 0.310(3) -0.243(3) 0.061 Uiso d 1 H
C10 -0.0963(3) 0.1364(3) -0.3379(3) 0.0565(7) Uani d 1 C
H10 -0.185(3) 0.111(3) -0.328(3) 0.068 Uiso d 1 H
C11 -0.0251(3) 0.0553(3) -0.4011(3) 0.0514(6) Uani d 1 C
H11 -0.061(3) -0.038(3) -0.432(3) 0.062 Uiso d 1 H
C12 0.1032(2) 0.0988(2) -0.4228(2) 0.0403(5) Uani d 1 C
H12 0.156(3) 0.043(3) -0.467(3) 0.048 Uiso d 1 H
C13 0.4664(2) 0.3028(2) -0.15730(19) 0.0290(4) Uani d 1 C
H131 0.376(2) 0.286(2) -0.137(2) 0.035 Uiso d 1 H
H132 0.514(2) 0.387(2) -0.110(2) 0.035 Uiso d 1 H
C14 0.5777(2) 0.1869(2) -0.1021(2) 0.0341(5) Uani d 1 C
H14 0.661(3) 0.199(2) -0.131(2) 0.041 Uiso d 1 H
C15 0.5033(3) 0.0521(2) -0.1523(3) 0.0505(6) Uani d 1 C
H151 0.587(3) -0.019(3) -0.113(3) 0.076 Uiso d 1 H
H152 0.468(3) 0.053(3) -0.256(3) 0.076 Uiso d 1 H
H153 0.410(4) 0.040(3) -0.120(3) 0.076 Uiso d 1 H
C16 0.64205(19) 0.19010(19) 0.05072(18) 0.0281(4) Uani d 1 C
N1 0.56109(19) 0.1842(2) 0.12779(17) 0.0384(5) Uani d 1 N
H1N 0.460(3) 0.189(2) 0.099(2) 0.046 Uiso d 1 H
C17 0.6587(2) 0.1922(3) 0.2730(2) 0.0399(5) Uani d 1 C
H171 0.625(3) 0.262(3) 0.317(2) 0.048 Uiso d 1 H
H172 0.655(3) 0.114(3) 0.318(3) 0.048 Uiso d 1 H
C18 0.8142(2) 0.2119(3) 0.2674(2) 0.0417(5) Uani d 1 C
H181 0.882(3) 0.146(3) 0.323(3) 0.050 Uiso d 1 H
H182 0.850(3) 0.287(3) 0.294(3) 0.050 Uiso d 1 H
N2 0.78654(17) 0.19901(19) 0.12295(17) 0.0355(4) Uani d 1 N
H2N 0.849(3) 0.213(2) 0.088(2) 0.043 Uiso d 1 H
O1 -0.01478(16) 0.02614(14) -0.00863(18) 0.0404(4) Uani d 1 O
H1O -0.028(3) -0.070(3) -0.039(3) 0.061 Uiso d 1 H
O2 0.22838(17) 0.00075(16) 0.0180(2) 0.0591(5) Uani d 1 O
O3 0.03193(14) 0.27761(14) 0.06033(15) 0.0392(4) Uani d 1 O
O4 0.26684(13) 0.26723(14) 0.06190(15) 0.0389(4) Uani d 1 O
C19 0.1235(2) 0.0687(2) 0.0178(2) 0.0316(5) Uani d 1 C
C20 0.14339(19) 0.2176(2) 0.04961(18) 0.0286(4) Uani d 1 C

loop_
_atom_site_aniso_label
_atom_site_aniso_U_11
_atom_site_aniso_U_22
_atom_site_aniso_U_33
_atom_site_aniso_U_12
_atom_site_aniso_U_13
_atom_site_aniso_U_23
C1 0.0290(10) 0.0337(10) 0.0261(11) 0.0026(8) 0.0103(8) 0.0004(8)
C2 0.0263(9) 0.0321(10) 0.0268(10) 0.0057(9) 0.0064(7) 0.0019(9)
C3 0.0301(10) 0.0494(13) 0.0272(11) 0.0058(10) 0.0064(9) -0.0016(10)
C4 0.0391(13) 0.0666(15) 0.0274(12) 0.0063(11) 0.0141(10) 0.0029(11)
C5 0.0402(12) 0.0722(16) 0.0394(14) -0.0065(12) 0.0228(11) 0.0061(12)
C6 0.0331(11) 0.0555(14) 0.0320(12) -0.0051(10) 0.0100(10) -0.0014(11)
C7 0.0242(9) 0.0391(11) 0.0212(10) 0.0029(9) -0.0006(8) 0.0072(9)
C8 0.0293(11) 0.0509(14) 0.0352(13) 0.0025(10) 0.0083(9) 0.0022(10)
C9 0.0314(11) 0.0805(19) 0.0403(13) 0.0019(13) 0.0137(10) 0.0028(13)
C10 0.0288(12) 0.095(2) 0.0392(15) -0.0160(14) 0.0054(11) 0.0146(14)
C11 0.0392(13) 0.0611(16) 0.0400(13) -0.0177(12) -0.0014(11) 0.0085(12)
C12 0.0336(11) 0.0458(13) 0.0309(12) -0.0024(10) -0.0006(9) 0.0027(10)
C13 0.0260(10) 0.0362(12) 0.0235(10) 0.0005(9) 0.0077(8) -0.0008(9)
C14 0.0250(10) 0.0530(13) 0.0233(11) 0.0079(9) 0.0078(8) -0.0010(10)
C15 0.0659(16) 0.0413(13) 0.0309(13) 0.0145(13) 0.0023(12) -0.0069(11)
C16 0.0190(9) 0.0356(11) 0.0279(11) 0.0023(8) 0.0064(8) -0.0007(9)
N1 0.0184(8) 0.0696(13) 0.0250(9) 0.0026(8) 0.0053(7) -0.0006(9)
C17 0.0352(11) 0.0564(15) 0.0250(11) 0.0002(11) 0.0074(9) -0.0017(11)
C18 0.0281(11) 0.0543(14) 0.0332(12) -0.0040(11) 0.0001(9) -0.0009(12)
N2 0.0185(8) 0.0572(11) 0.0303(9) -0.0009(8) 0.0085(7) 0.0053(8)
O1 0.0280(7) 0.0320(8) 0.0638(10) -0.0018(6) 0.0199(7) -0.0029(7)
O2 0.0283(8) 0.0439(10) 0.0982(14) 0.0084(7) 0.0155(9) -0.0096(9)
O3 0.0277(7) 0.0327(8) 0.0632(10) 0.0012(6) 0.0240(6) -0.0011(7)
O4 0.0231(7) 0.0443(9) 0.0498(9) -0.0038(6) 0.0141(6) -0.0054(7)
C19 0.0219(10) 0.0369(11) 0.0329(11) 0.0042(9) 0.0065(8) 0.0059(9)
C20 0.0192(9) 0.0361(11) 0.0299(10) 0.0011(8) 0.0085(8) 0.0011(8)

loop_
_atom_type_symbol
_atom_type_description
_atom_type_scat_dispersion_real
_atom_type_scat_dispersion_imag
_atom_type_scat_source
C C 0.0181 0.0091 'International Tables Vol C Tables 4.2.6.8 and 6.1.1.4'
H H 0.0000 0.0000 'International Tables Vol C Tables 4.2.6.8 and 6.1.1.4'
N N 0.0311 0.0180 'International Tables Vol C Tables 4.2.6.8 and 6.1.1.4'
O O 0.0492 0.0322 'International Tables Vol C Tables 4.2.6.8 and 6.1.1.4'

loop_
_geom_angle_atom_site_label_1
_geom_angle_atom_site_label_2
_geom_angle_atom_site_label_3
_geom_angle
C6 C1 C2 118.93(18)
C6 C1 C13 117.82(18)
C2 C1 C13 123.15(17)
C3 C2 C1 118.31(17)
C3 C2 C7 118.67(16)
C1 C2 C7 122.92(16)
C4 C3 C2 122.26(19)
C4 C3 H3 121.3(14)
C2 C3 H3 116.5(14)
C3 C4 C5 119.1(2)
C3 C4 H4 122.7(15)
C5 C4 H4 118.1(14)
C4 C5 C6 120.1(2)
C4 C5 H5 119.0(17)
C6 C5 H5 120.9(17)
C5 C6 C1 121.2(2)
C5 C6 H6 118.9(14)
C1 C6 H6 119.9(14)
C8 C7 C12 118.0(2)
C8 C7 C2 120.96(18)
C12 C7 C2 120.8(2)
C9 C8 C7 121.2(2)
C9 C8 H8 117.0(14)
C7 C8 H8 121.7(14)
C10 C9 C8 120.2(3)
C10 C9 H9 117.1(17)
C8 C9 H9 122.6(17)
C9 C10 C11 119.6(2)
C9 C10 H10 119.3(18)
C11 C10 H10 121.1(18)
C10 C11 C12 120.4(3)
C10 C11 H11 122.9(15)
C12 C11 H11 116.7(15)
C11 C12 C7 120.6(2)
C11 C12 H12 122.1(15)
C7 C12 H12 117.3(15)
C1 C13 C14 110.63(15)
C1 C13 H131 112.0(12)
C14 C13 H131 108.8(13)
C1 C13 H132 107.8(12)
C14 C13 H132 109.6(12)
H131 C13 H132 107.9(18)
C16 C14 C15 110.01(18)
C16 C14 C13 109.87(15)
C15 C14 C13 112.42(17)
C16 C14 H14 106.5(13)
C15 C14 H14 109.3(14)
C13 C14 H14 108.6(14)
C14 C15 H151 107.0(16)
C14 C15 H152 106.5(19)
H151 C15 H152 110(2)
C14 C15 H153 108.7(18)
H151 C15 H153 113(2)
H152 C15 H153 111(2)
N2 C16 N1 112.01(17)
N2 C16 C14 123.57(17)
N1 C16 C14 124.42(17)
C16 N1 C17 110.69(16)
C16 N1 H1N 126.3(15)
C17 N1 H1N 122.2(15)
N1 C17 C18 102.50(17)
N1 C17 H171 110.3(14)
C18 C17 H171 115.0(15)
N1 C17 H172 110.7(16)
C18 C17 H172 110.7(15)
H171 C17 H172 108(2)
N2 C18 C17 103.18(16)
N2 C18 H181 113.2(15)
C17 C18 H181 109.2(14)
N2 C18 H182 109.1(18)
C17 C18 H182 113.0(18)
H181 C18 H182 109(2)
C16 N2 C18 111.19(16)
C16 N2 H2N 122.1(17)
C18 N2 H2N 125.1(17)
C19 O1 H1O 112.2(15)
O2 C19 O1 125.1(2)
O2 C19 C20 121.35(17)
O1 C19 C20 113.59(16)
O4 C20 O3 126.15(18)
O4 C20 C19 117.07(16)
O3 C20 C19 116.78(16)

loop_
_geom_bond_atom_site_label_1
_geom_bond_atom_site_label_2
_geom_bond_distance
_geom_bond_publ_flag
C1 C6 1.389(3) ?
C1 C2 1.406(3) ?
C1 C13 1.523(3) ?
C2 C3 1.399(3) ?
C2 C7 1.492(3) y
C3 C4 1.368(3) ?
C3 H3 0.98(2) ?
C4 C5 1.381(3) ?
C4 H4 0.96(3) ?
C5 C6 1.385(3) ?
C5 H5 0.93(3) ?
C6 H6 0.99(3) ?
C7 C8 1.389(3) ?
C7 C12 1.392(3) ?
C8 C9 1.383(3) ?
C8 H8 0.97(3) ?
C9 C10 1.377(4) ?
C9 H9 0.94(3) ?
C10 C11 1.377(4) ?
C10 H10 0.92(3) ?
C11 C12 1.389(3) ?
C11 H11 1.01(3) ?
C12 H12 0.97(3) ?
C13 C14 1.537(3) ?
C13 H131 0.97(2) ?
C13 H132 1.00(2) ?
C14 C16 1.492(3) y
C14 C15 1.532(3) ?
C14 H14 0.95(2) ?
C15 H151 1.04(3) ?
C15 H152 1.02(3) ?
C15 H153 1.07(3) ?
C16 N2 1.300(2) y
C16 N1 1.306(2) y
N1 C17 1.464(3) y
N1 H1N 0.89(2) ?
C17 C18 1.510(3) y
C17 H171 0.95(3) ?
C17 H172 0.93(3) ?
C18 N2 1.447(3) y
C18 H181 0.96(3) ?
C18 H182 0.83(3) ?
N2 H2N 0.81(3) ?
O1 C19 1.307(2) y
O1 H1O 1.01(3) ?
O2 C19 1.207(2) y
O3 C20 1.258(2) y
O4 C20 1.235(2) y
C19 C20 1.536(3) y

loop_
_geom_hbond_atom_site_label_D
_geom_hbond_atom_site_label_H
_geom_hbond_atom_site_label_A
_geom_hbond_site_symmetry_A
_geom_hbond_distance_DH
_geom_hbond_distance_HA
_geom_hbond_distance_DA
_geom_hbond_angle_DHA
_geom_hbond_publ_flag
O1 H1O O3 2_545 1.01(3) 1.55(3) 2.558(2) 171(3) y
N1 H1N O4 . 0.89(2) 1.90(3) 2.744(2) 158(2) y
N2 H2N O3 1_655 0.81(3) 1.98(3) 2.757(2) 162(2) y

loop_
_geom_torsion_atom_site_label_1
_geom_torsion_atom_site_label_2
_geom_torsion_atom_site_label_3
_geom_torsion_atom_site_label_4
_geom_torsion
_geom_torsion_publ_flag
C6 C1 C2 C3 3.4(3) ?
C13 C1 C2 C3 -172.96(18) ?
C6 C1 C2 C7 -172.90(19) ?
C13 C1 C2 C7 10.7(3) ?
C1 C2 C3 C4 -3.1(3) ?
C7 C2 C3 C4 173.4(2) ?
C2 C3 C4 C5 0.6(4) ?
C3 C4 C5 C6 1.6(4) ?
C4 C5 C6 C1 -1.1(4) ?
C2 C1 C6 C5 -1.4(3) ?
C13 C1 C6 C5 175.2(2) ?
C3 C2 C7 C8 -117.3(2) ?
C1 C2 C7 C8 59.0(3) ?
C3 C2 C7 C12 58.0(2) ?
C1 C2 C7 C12 -125.7(2) ?
C12 C7 C8 C9 -0.9(3) ?
C2 C7 C8 C9 174.54(18) ?
C7 C8 C9 C10 0.4(3) ?
C8 C9 C10 C11 0.9(4) ?
C9 C10 C11 C12 -1.7(4) ?
C10 C11 C12 C7 1.1(3) ?
C8 C7 C12 C11 0.2(3) ?
C2 C7 C12 C11 -175.32(18) ?
C6 C1 C13 C14 -75.8(2) y
C2 C1 C13 C14 100.6(2) y
C1 C13 C14 C16 166.34(16) ?
C1 C13 C14 C15 -70.8(2) ?
C15 C14 C16 N2 114.5(2) ?
C13 C14 C16 N2 -121.3(2) y
C15 C14 C16 N1 -65.5(3) ?
C13 C14 C16 N1 58.8(3) y
N2 C16 N1 C17 1.2(3) ?
C14 C16 N1 C17 -178.92(19) ?
C16 N1 C17 C18 3.1(3) ?
N1 C17 C18 N2 -5.6(3) ?
N1 C16 N2 C18 -5.2(3) ?
C14 C16 N2 C18 174.8(2) ?
C17 C18 N2 C16 6.8(3) ?
O2 C19 C20 O4 7.0(3) ?
O1 C19 C20 O4 -172.90(18) ?
O2 C19 C20 O3 -173.18(19) ?
O1 C19 C20 O3 6.9(2) ?

loop_
_cod_related_entry_id
_cod_related_entry_database
_cod_related_entry_code
1 ChemSpider 30654837
